data_7106634
loop_
_publ_author_name
'Yin Chen'
'De-Xian Wang'
'Zhi-Tang Huang'
'Mei-Xiang Wang'

_publ_section_title
;
 Ion pair receptors based on anion-p interaction
;
_journal_name_full Chem.Commun.
_journal_page_first 8112
_journal_paper_doi 10.1039/c1cc12075a
_journal_volume 47
_journal_year 2011
_chemical_formula_moiety '2(C28 H30 N8 O8), C H2 Cl2'
_chemical_formula_sum 'C57 H62 Cl2 N16 O16'
_chemical_formula_weight 1298.13
_chemical_name_systematic
;
?
;
_space_group_IT_number 14
_symmetry_cell_setting monoclinic
_symmetry_space_group_name_Hall '-P 2ybc'
_symmetry_space_group_name_H-M 'P 1 21/c 1'
_atom_sites_solution_hydrogens geom
_atom_sites_solution_primary direct
_atom_sites_solution_secondary difmap
_audit_creation_method SHELXL-97
_cell_angle_alpha 90.00
_cell_angle_beta 114.634(4)
_cell_angle_gamma 90.00
_cell_formula_units_Z 4
_cell_length_a 15.195(6)
_cell_length_b 25.537(9)
_cell_length_c 17.451(7)
_cell_measurement_reflns_used 716
_cell_measurement_temperature 173(2)
_cell_measurement_theta_max 27.48
_cell_measurement_theta_min 2.17
_cell_volume 6155(4)
_computing_cell_refinement 'CrystalClear (Rigaku Inc., 2007)'
_computing_data_collection 'CrystalClear (Rigaku Inc., 2007)'
_computing_data_reduction 'CrystalClear (Rigaku Inc., 2007)'
_computing_molecular_graphics 'XP in Siemens SHELXTL (Sheldrick, 1994)'
_computing_publication_material 'SHELX97 (Sheldrick, 1997)'
_computing_structure_refinement 'SHELXL-97 (Sheldrick, 1997)'
_computing_structure_solution 'SHELXS-97 (Sheldrick, 1990)'
_diffrn_ambient_temperature 173(2)
_diffrn_measured_fraction_theta_full 0.993
_diffrn_measured_fraction_theta_max 0.993
_diffrn_measurement_device_type 'Saturn724+ CCD'
_diffrn_measurement_method '\w scans at fixed \c = 45\%'
_diffrn_radiation_monochromator graphite
_diffrn_radiation_source 'sealed tube'
_diffrn_radiation_type MoK\a
_diffrn_radiation_wavelength 0.71073
_diffrn_reflns_av_R_equivalents 0.0628
_diffrn_reflns_av_sigmaI/netI 0.0622
_diffrn_reflns_limit_h_max 17
_diffrn_reflns_limit_h_min -18
_diffrn_reflns_limit_k_max 30
_diffrn_reflns_limit_k_min -30
_diffrn_reflns_limit_l_max 20
_diffrn_reflns_limit_l_min -18
_diffrn_reflns_number 39451
_diffrn_reflns_theta_full 25.30
_diffrn_reflns_theta_max 25.30
_diffrn_reflns_theta_min 2.05
_exptl_absorpt_coefficient_mu 0.187
_exptl_absorpt_correction_T_max 0.9529
_exptl_absorpt_correction_T_min 0.9204
_exptl_absorpt_correction_type numerical
_exptl_absorpt_process_details 'CrystalClear (Rigaku Inc., 2007)'
_exptl_crystal_colour colorless
_exptl_crystal_density_diffrn 1.401
_exptl_crystal_density_method 'not measured'
_exptl_crystal_description block
_exptl_crystal_F_000 2712
_exptl_crystal_size_max 0.45
_exptl_crystal_size_mid 0.26
_exptl_crystal_size_min 0.26
_refine_diff_density_max 0.467
_refine_diff_density_min -0.463
_refine_diff_density_rms 0.060
_refine_ls_extinction_method none
_refine_ls_goodness_of_fit_ref 1.361
_refine_ls_hydrogen_treatment mixed
_refine_ls_matrix_type full
_refine_ls_number_parameters 932
_refine_ls_number_reflns 11126
_refine_ls_number_restraints 4
_refine_ls_restrained_S_all 1.362
_refine_ls_R_factor_all 0.1553
_refine_ls_R_factor_gt 0.1342
_refine_ls_shift/su_max 0.001
_refine_ls_shift/su_mean 0.000
_refine_ls_structure_factor_coef Fsqd
_refine_ls_weighting_details 'calc w=1/[\s^2^(Fo^2^)+(0.0457P)^2^+12.0976P] where P=(Fo^2^+2Fc^2^)/3'
_refine_ls_weighting_scheme calc
_refine_ls_wR_factor_gt 0.2314
_refine_ls_wR_factor_ref 0.2413
_reflns_number_gt 9376
_reflns_number_total 11126
_reflns_threshold_expression >2sigma(I)
_cod_data_source_file c1cc12075a.txt
_cod_data_source_block sa914
_cod_original_sg_symbol_H-M P2(1)/c
_cod_database_code 7106634

loop_
_symmetry_equiv_pos_as_xyz
'x, y, z'
'-x, y+1/2, -z+1/2'
'-x, -y, -z'
'x, -y-1/2, z-1/2'

loop_
_atom_site_label
_atom_site_type_symbol
_atom_site_fract_x
_atom_site_fract_y
_atom_site_fract_z
_atom_site_U_iso_or_equiv
_atom_site_adp_type
_atom_site_occupancy
_atom_site_symmetry_multiplicity
_atom_site_calc_flag
_atom_site_refinement_flags
_atom_site_disorder_assembly
_atom_site_disorder_group
O1 O 0.3963(3) 0.79069(17) 0.2245(2) 0.0538(11) Uani 1 1 d . A .
O2 O 0.7236(3) 0.77474(15) 0.2951(2) 0.0493(10) Uani 1 1 d . A .
O3 O 0.7672(3) 0.79755(15) 0.5828(2) 0.0479(10) Uani 1 1 d . A .
O4 O 0.4418(3) 0.77452(15) 0.5138(2) 0.0478(10) Uani 1 1 d . A .
O5 O 0.5260(3) 0.86557(16) 0.0650(3) 0.0530(11) Uani 1 1 d . A .
O6 O 0.6342(3) 0.87039(15) 0.7410(2) 0.0490(10) Uani 1 1 d . A .
O9 O -0.2951(3) 0.57043(16) -0.0182(2) 0.0535(11) Uani 1 1 d . . .
O10 O -0.3911(3) 0.50452(16) 0.1804(2) 0.0496(10) Uani 1 1 d . . .
O11 O -0.0640(3) 0.52202(16) 0.3911(2) 0.0484(10) Uani 1 1 d . . .
O12 O 0.0321(3) 0.57850(17) 0.1885(2) 0.0539(11) Uani 1 1 d . . .
O13 O -0.5879(3) 0.60815(16) -0.0332(3) 0.0537(11) Uani 1 1 d . . .
O14 O 0.1883(3) 0.63364(16) 0.4539(2) 0.0519(10) Uani 1 1 d . . .
N1 N 0.4607(3) 0.82883(18) 0.1453(3) 0.0464(12) Uani 1 1 d . A .
N2 N 0.6297(3) 0.81884(18) 0.1798(3) 0.0461(12) Uani 1 1 d . A .
N3 N 0.5611(3) 0.78077(18) 0.2673(3) 0.0432(11) Uani 1 1 d . A .
N4 N 0.7010(3) 0.83467(17) 0.6616(3) 0.0416(11) Uani 1 1 d . A .
N5 N 0.5343(4) 0.82006(17) 0.6290(3) 0.0445(12) Uani 1 1 d . A .
N6 N 0.6042(3) 0.78234(17) 0.5415(3) 0.0419(11) Uani 1 1 d . A .
N9 N -0.4425(4) 0.58969(18) -0.0267(3) 0.0481(12) Uani 1 1 d . . .
N10 N -0.4935(3) 0.55318(18) 0.0749(3) 0.0454(12) Uani 1 1 d . . .
N11 N -0.3362(3) 0.53437(18) 0.0835(3) 0.0437(11) Uani 1 1 d . . .
N12 N 0.0599(3) 0.57843(18) 0.4264(3) 0.0439(11) Uani 1 1 d . . .
N13 N 0.1104(3) 0.60706(18) 0.3213(3) 0.0455(12) Uani 1 1 d . . .
N14 N -0.0212(3) 0.54720(18) 0.2847(3) 0.0416(11) Uani 1 1 d . . .
C1 C 0.4232(4) 0.7527(2) 0.4338(4) 0.0430(13) Uani 1 1 d . . .
C2 C 0.3883(4) 0.7024(2) 0.4206(4) 0.0472(14) Uani 1 1 d . A .
H2A H 0.3805 0.6840 0.4646 0.057 Uiso 1 1 calc R . .
C3 C 0.3643(4) 0.6785(3) 0.3429(4) 0.0529(16) Uani 1 1 d . . .
C4 C 0.3692(4) 0.7080(2) 0.2776(4) 0.0506(15) Uani 1 1 d . A .
H4A H 0.3503 0.6932 0.2230 0.061 Uiso 1 1 calc R . .
C5 C 0.4021(4) 0.7593(2) 0.2936(3) 0.0457(14) Uani 1 1 d . . .
C6 C 0.4311(4) 0.7830(2) 0.3719(4) 0.0472(14) Uani 1 1 d . A .
H6A H 0.4548 0.8179 0.3821 0.057 Uiso 1 1 calc R . .
C7 C 0.4768(4) 0.8005(2) 0.2128(4) 0.0433(13) Uani 1 1 d . . .
C8 C 0.5410(5) 0.8364(2) 0.1333(4) 0.0466(14) Uani 1 1 d . . .
C9 C 0.6334(4) 0.7920(2) 0.2465(3) 0.0424(14) Uani 1 1 d . . .
C10 C 0.6066(5) 0.8735(3) 0.0429(4) 0.0664(19) Uani 1 1 d . . .
H10A H 0.5876 0.8978 -0.0048 0.100 Uiso 1 1 calc R A .
H10B H 0.6256 0.8399 0.0273 0.100 Uiso 1 1 calc R . .
H10C H 0.6613 0.8882 0.0913 0.100 Uiso 1 1 calc R . .
C11 C 0.7445(4) 0.7546(2) 0.3764(4) 0.0439(14) Uani 1 1 d . . .
C12 C 0.7822(4) 0.7049(2) 0.3937(4) 0.0433(14) Uani 1 1 d . A .
H12A H 0.7883 0.6846 0.3505 0.052 Uiso 1 1 calc R . .
C13 C 0.8111(4) 0.6843(2) 0.4735(4) 0.0450(14) Uani 1 1 d . . .
C14 C 0.8014(4) 0.7153(2) 0.5356(4) 0.0435(14) Uani 1 1 d . A .
H14A H 0.8199 0.7019 0.5909 0.052 Uiso 1 1 calc R . .
C15 C 0.7653(4) 0.7651(2) 0.5164(4) 0.0425(13) Uani 1 1 d . . .
C16 C 0.7357(4) 0.7860(2) 0.4369(4) 0.0444(14) Uani 1 1 d . A .
H16A H 0.7103 0.8205 0.4243 0.053 Uiso 1 1 calc R . .
C17 C 0.6867(4) 0.8046(2) 0.5951(4) 0.0428(14) Uani 1 1 d . . .
C18 C 0.6211(4) 0.8404(2) 0.6745(3) 0.0421(14) Uani 1 1 d . . .
C19 C 0.5315(4) 0.7929(2) 0.5626(4) 0.0454(14) Uani 1 1 d . . .
C20 C 0.5528(5) 0.8773(3) 0.7631(4) 0.0598(17) Uani 1 1 d . . .
H20A H 0.5690 0.9038 0.8075 0.090 Uiso 1 1 calc R A .
H20B H 0.5385 0.8440 0.7835 0.090 Uiso 1 1 calc R . .
H20C H 0.4960 0.8888 0.7133 0.090 Uiso 1 1 calc R . .
C21 C 0.8490(5) 0.6291(2) 0.4932(5) 0.0536(16) Uani 1 1 d . A .
H21A H 0.902(4) 0.627(2) 0.550(4) 0.064 Uiso 1 1 d . . .
H21B H 0.876(4) 0.616(2) 0.453(4) 0.064 Uiso 1 1 d . . .
N7 N 0.7773(4) 0.5947(2) 0.4974(4) 0.0568(15) Uani 1 1 d . . .
H7 H 0.727(5) 0.596(3) 0.454(4) 0.068 Uiso 1 1 d . . .
C22 C 0.8088(5) 0.5401(2) 0.5204(5) 0.0522(16) Uani 1 1 d . A .
H22A H 0.834(4) 0.528(2) 0.481(4) 0.063 Uiso 1 1 d . . .
H22B H 0.856(4) 0.543(2) 0.579(4) 0.063 Uiso 1 1 d . . .
C23 C 0.7254(5) 0.5070(3) 0.5147(5) 0.0549(17) Uani 1 1 d . . .
H23A H 0.699(4) 0.519(2) 0.558(4) 0.066 Uiso 1 1 d . . .
H23B H 0.741(4) 0.471(3) 0.529(4) 0.066 Uiso 1 1 d . . .
O7 O 0.6519(3) 0.50880(16) 0.4313(3) 0.0608(12) Uani 1 1 d . A .
C24 C 0.5818(5) 0.4690(2) 0.4159(5) 0.0635(19) Uani 1 1 d . . .
H24A H 0.5522 0.4723 0.4566 0.076 Uiso 1 1 calc R A .
H24B H 0.6135 0.4343 0.4241 0.076 Uiso 1 1 calc R . .
C25 C 0.5048(5) 0.4731(3) 0.3278(5) 0.0631(19) Uani 1 1 d . A .
H25A H 0.470(5) 0.439(3) 0.305(4) 0.076 Uiso 1 1 d . . .
H25B H 0.537(5) 0.482(3) 0.291(4) 0.076 Uiso 1 1 d . . .
O8 O 0.4372(3) 0.51217(16) 0.3230(3) 0.0597(12) Uani 1 1 d . . .
C26 C 0.3601(5) 0.5156(3) 0.2412(5) 0.0626(19) Uani 1 1 d . A .
H26A H 0.389(5) 0.531(3) 0.205(4) 0.075 Uiso 1 1 d . . .
H26B H 0.331(5) 0.485(3) 0.220(4) 0.075 Uiso 1 1 d . . .
C27 C 0.2768(6) 0.5461(3) 0.2448(5) 0.0626(18) Uani 1 1 d D . .
H27A H 0.271(5) 0.531(3) 0.300(4) 0.075 Uiso 1 1 d . . .
H27B H 0.214(5) 0.541(3) 0.188(4) 0.075 Uiso 1 1 d . . .
N8 N 0.2871(7) 0.6030(3) 0.2516(4) 0.045(2) Uiso 0.738(19) 1 d PD A 1
H8 H 0.227(7) 0.618(4) 0.230(6) 0.08(3) Uiso 0.738(19) 1 d P A 1
C28 C 0.3470(7) 0.6181(3) 0.3360(5) 0.042(3) Uani 0.738(19) 1 d PD A 1
H28A H 0.414(6) 0.597(3) 0.346(5) 0.051 Uiso 0.738(19) 1 d P A 1
H28B H 0.328(5) 0.601(3) 0.380(5) 0.051 Uiso 0.738(19) 1 d P A 1
N8' N 0.334(2) 0.5970(9) 0.266(2) 0.102(13) Uiso 0.262(19) 1 d PD A 2
H8'A H 0.3819 0.6030 0.2508 0.122 Uiso 0.262(19) 1 calc PR A 2
C28' C 0.304(3) 0.6341(12) 0.311(3) 0.073(11) Uiso 0.262(19) 1 d PD A 2
H28C H 0.2387 0.6466 0.2727 0.087 Uiso 0.262(19) 1 calc PR A 2
H28D H 0.2985 0.6158 0.3583 0.087 Uiso 0.262(19) 1 calc PR A 2
C29 C -0.0442(4) 0.5505(2) 0.1270(4) 0.0449(14) Uani 1 1 d . . .
C30 C -0.0242(5) 0.5029(2) 0.1002(4) 0.0488(15) Uani 1 1 d . . .
H30A H 0.0386 0.4880 0.1276 0.059 Uiso 1 1 calc R . .
C31 C -0.0947(5) 0.4770(2) 0.0340(4) 0.0512(15) Uani 1 1 d . . .
C32 C -0.1859(5) 0.4999(2) -0.0052(4) 0.0482(15) Uani 1 1 d . . .
H32A H -0.2353 0.4832 -0.0521 0.058 Uiso 1 1 calc R . .
C33 C -0.2041(4) 0.5466(2) 0.0244(3) 0.0444(14) Uani 1 1 d . . .
C34 C -0.1339(4) 0.5731(2) 0.0900(4) 0.0459(14) Uani 1 1 d . . .
H34A H -0.1471 0.6058 0.1090 0.055 Uiso 1 1 calc R . .
C35 C -0.3610(4) 0.5642(2) 0.0142(3) 0.0443(14) Uani 1 1 d . . .
C36 C -0.5054(4) 0.5820(2) 0.0072(4) 0.0463(15) Uani 1 1 d . . .
C37 C -0.4057(4) 0.5316(2) 0.1095(3) 0.0423(14) Uani 1 1 d . . .
C38 C -0.6617(5) 0.6048(3) -0.0036(5) 0.0650(19) Uani 1 1 d . . .
H38A H -0.7183 0.6250 -0.0409 0.098 Uiso 1 1 calc R . .
H38B H -0.6377 0.6190 0.0537 0.098 Uiso 1 1 calc R . .
H38C H -0.6803 0.5681 -0.0032 0.098 Uiso 1 1 calc R . .
C39 C -0.2982(4) 0.4835(2) 0.2278(3) 0.0417(13) Uani 1 1 d . . .
C40 C -0.2860(4) 0.4298(2) 0.2229(4) 0.0468(14) Uani 1 1 d . . .
H40A H -0.3380 0.4091 0.1855 0.056 Uiso 1 1 calc R . .
C41 C -0.1981(5) 0.4066(2) 0.2724(4) 0.0491(15) Uani 1 1 d . B .
C42 C -0.1233(4) 0.4379(2) 0.3269(4) 0.0460(14) Uani 1 1 d . . .
H42A H -0.0625 0.4228 0.3616 0.055 Uiso 1 1 calc R . .
C43 C -0.1380(4) 0.4912(2) 0.3303(3) 0.0412(14) Uani 1 1 d . . .
C44 C -0.2250(4) 0.5152(2) 0.2814(3) 0.0405(13) Uani 1 1 d . . .
H44A H -0.2339 0.5518 0.2845 0.049 Uiso 1 1 calc R . .
C45 C -0.0069(4) 0.5501(2) 0.3651(4) 0.0434(14) Uani 1 1 d . . .
C46 C 0.1161(4) 0.6054(2) 0.3990(4) 0.0460(14) Uani 1 1 d . . .
C47 C 0.0404(4) 0.5777(2) 0.2685(4) 0.0399(13) Uani 1 1 d . . .
C48 C 0.2012(5) 0.6338(3) 0.5403(4) 0.0615(18) Uani 1 1 d . . .
H48A H 0.2573 0.6555 0.5739 0.092 Uiso 1 1 calc R . .
H48B H 0.2121 0.5979 0.5622 0.092 Uiso 1 1 calc R . .
H48C H 0.1431 0.6481 0.5437 0.092 Uiso 1 1 calc R . .
C49 C -0.1884(7) 0.3479(3) 0.2646(5) 0.072(2) Uani 1 1 d D . .
H49A H -0.237(5) 0.331(3) 0.282(4) 0.086 Uiso 1 1 d . . .
H49B H -0.204(5) 0.338(3) 0.210(5) 0.086 Uiso 1 1 d . . .
N15 N -0.0997(11) 0.3242(8) 0.3163(14) 0.065(7) Uani 0.54(3) 1 d PD B 1
H15 H -0.08(2) 0.329(12) 0.345(16) 0.078 Uiso 0.54(3) 1 d P B 1
C50 C -0.1151(12) 0.2662(5) 0.2874(14) 0.053(5) Uani 0.54(3) 1 d PD B 1
H50A H -0.1595 0.2488 0.3078 0.064 Uiso 0.54(3) 1 calc PR B 1
H50B H -0.1441 0.2642 0.2250 0.064 Uiso 0.54(3) 1 calc PR B 1
C51 C -0.0226(15) 0.2405(5) 0.3214(15) 0.056(5) Uani 0.54(3) 1 d P B 1
H51A H 0.0119 0.2478 0.3825 0.068 Uiso 0.54(3) 1 calc PR B 1
H51B H -0.0309 0.2022 0.3133 0.068 Uiso 0.54(3) 1 calc PR B 1
N15' N -0.0933(18) 0.3298(9) 0.311(3) 0.139(19) Uani 0.46(3) 1 d PD B 2
H15A H -0.0429 0.3499 0.3196 0.167 Uiso 0.46(3) 1 calc PR B 2
C50' C -0.0808(16) 0.2731(7) 0.3463(19) 0.064(7) Uani 0.46(3) 1 d PD B 2
H50C H -0.1373 0.2617 0.3564 0.077 Uiso 0.46(3) 1 calc PR B 2
H50D H -0.0210 0.2692 0.3988 0.077 Uiso 0.46(3) 1 calc PR B 2
C51' C -0.074(2) 0.2426(7) 0.2697(19) 0.067(7) Uani 0.46(3) 1 d P B 2
H51C H -0.0771 0.2043 0.2760 0.081 Uiso 0.46(3) 1 calc PR B 2
H51D H -0.1254 0.2537 0.2150 0.081 Uiso 0.46(3) 1 calc PR B 2
O15 O 0.0294(4) 0.26033(18) 0.2783(3) 0.0767(14) Uani 1 1 d . . .
C52 C 0.0522(6) 0.2269(3) 0.2242(5) 0.071(2) Uani 1 1 d . B .
H52A H 0.0585 0.1906 0.2457 0.085 Uiso 1 1 calc R . .
H52B H 0.1155 0.2375 0.2256 0.085 Uiso 1 1 calc R . .
C53 C -0.0211(6) 0.2281(3) 0.1363(5) 0.079(2) Uani 1 1 d . . .
H53A H -0.0031 0.2029 0.1020 0.095 Uiso 1 1 calc R B .
H53B H -0.0848 0.2175 0.1340 0.095 Uiso 1 1 calc R . .
O16 O -0.0272(4) 0.2791(2) 0.1031(3) 0.0874(17) Uani 1 1 d . B .
C54 C -0.1080(9) 0.2835(3) 0.0238(6) 0.098(5) Uani 0.86(2) 1 d P B 1
H54A H -0.1686 0.2867 0.0317 0.118 Uiso 0.86(2) 1 calc PR B 1
H54B H -0.1128 0.2521 -0.0111 0.118 Uiso 0.86(2) 1 calc PR B 1
C55 C -0.0924(15) 0.3325(7) -0.0196(10) 0.129(7) Uani 0.86(2) 1 d P B 1
H55A H -0.1385 0.3330 -0.0797 0.154 Uiso 0.86(2) 1 calc PR B 1
H55B H -0.0257 0.3331 -0.0162 0.154 Uiso 0.86(2) 1 calc PR B 1
C54' C -0.007(7) 0.303(4) 0.036(6) 0.14(4) Uiso 0.14(2) 1 d P B 2
H54C H 0.0007 0.2767 -0.0024 0.171 Uiso 0.14(2) 1 calc PR B 2
H54D H 0.0503 0.3263 0.0582 0.171 Uiso 0.14(2) 1 calc PR B 2
C55' C -0.101(3) 0.334(2) -0.006(3) 0.010(9) Uiso 0.14(2) 1 d P B 2
H55C H -0.1122 0.3400 -0.0657 0.012 Uiso 0.14(2) 1 calc PR B 2
H55D H -0.1545 0.3112 -0.0074 0.012 Uiso 0.14(2) 1 calc PR B 2
N16 N -0.1093(5) 0.3803(2) 0.0265(4) 0.0703(17) Uani 1 1 d . . .
H16 H -0.071(5) 0.378(3) 0.088(5) 0.084 Uiso 1 1 d . . .
C56 C -0.0730(6) 0.4257(3) 0.0006(5) 0.0621(18) Uani 1 1 d . B .
H56A H 0.002(5) 0.420(3) 0.020(4) 0.075 Uiso 1 1 d . . .
H56B H -0.117(5) 0.422(3) -0.061(4) 0.075 Uiso 1 1 d . . .
C57 C 0.1404(5) 0.3638(3) 0.2271(4) 0.0634(18) Uani 1 1 d . . .
H57A H 0.1951 0.3502 0.2778 0.076 Uiso 1 1 calc R . .
H57B H 0.1018 0.3336 0.1952 0.076 Uiso 1 1 calc R . .
Cl1 Cl 0.06771(17) 0.40419(8) 0.25842(13) 0.0824(6) Uani 1 1 d . . .
Cl2 Cl 0.18606(16) 0.39790(8) 0.16409(15) 0.0893(7) Uani 1 1 d . . .

loop_
_atom_site_aniso_label
_atom_site_aniso_U_11
_atom_site_aniso_U_22
_atom_site_aniso_U_33
_atom_site_aniso_U_23
_atom_site_aniso_U_13
_atom_site_aniso_U_12
O1 0.044(2) 0.067(3) 0.051(2) 0.008(2) 0.020(2) 0.005(2)
O2 0.049(2) 0.048(2) 0.052(2) 0.0054(19) 0.022(2) 0.006(2)
O3 0.051(2) 0.041(2) 0.050(2) -0.0113(19) 0.020(2) -0.0006(19)
O4 0.051(2) 0.046(2) 0.049(2) -0.0051(19) 0.023(2) -0.0090(19)
O5 0.056(3) 0.050(2) 0.059(3) 0.012(2) 0.029(2) 0.006(2)
O6 0.058(3) 0.046(2) 0.041(2) -0.0061(18) 0.018(2) -0.001(2)
O9 0.064(3) 0.057(3) 0.042(2) 0.012(2) 0.025(2) 0.006(2)
O10 0.043(2) 0.054(3) 0.049(2) 0.012(2) 0.016(2) 0.001(2)
O11 0.051(2) 0.056(3) 0.035(2) -0.0031(19) 0.0146(19) -0.011(2)
O12 0.059(3) 0.064(3) 0.048(3) -0.001(2) 0.032(2) -0.006(2)
O13 0.051(3) 0.048(2) 0.052(3) 0.003(2) 0.012(2) 0.003(2)
O14 0.055(3) 0.049(2) 0.050(3) -0.007(2) 0.020(2) -0.008(2)
N1 0.052(3) 0.046(3) 0.043(3) 0.004(2) 0.021(2) 0.009(2)
N2 0.050(3) 0.042(3) 0.047(3) 0.004(2) 0.020(3) 0.004(2)
N3 0.046(3) 0.042(3) 0.046(3) 0.000(2) 0.024(2) 0.004(2)
N4 0.048(3) 0.034(2) 0.042(3) 0.001(2) 0.018(2) 0.001(2)
N5 0.058(3) 0.035(3) 0.042(3) -0.002(2) 0.022(3) 0.001(2)
N6 0.044(3) 0.036(3) 0.043(3) -0.002(2) 0.015(2) 0.000(2)
N9 0.055(3) 0.037(3) 0.045(3) 0.003(2) 0.012(3) 0.000(2)
N10 0.046(3) 0.042(3) 0.044(3) -0.002(2) 0.014(2) -0.003(2)
N11 0.048(3) 0.042(3) 0.040(3) 0.000(2) 0.017(2) -0.002(2)
N12 0.048(3) 0.038(3) 0.046(3) 0.001(2) 0.019(2) -0.002(2)
N13 0.049(3) 0.040(3) 0.048(3) 0.000(2) 0.020(3) 0.000(2)
N14 0.049(3) 0.042(3) 0.036(3) 0.000(2) 0.021(2) -0.001(2)
C1 0.039(3) 0.045(3) 0.047(3) -0.004(3) 0.019(3) 0.000(3)
C2 0.047(3) 0.053(4) 0.048(4) -0.006(3) 0.026(3) -0.009(3)
C3 0.050(4) 0.058(4) 0.060(4) -0.005(3) 0.032(3) -0.012(3)
C4 0.042(3) 0.058(4) 0.050(4) -0.016(3) 0.017(3) -0.011(3)
C5 0.041(3) 0.060(4) 0.038(3) 0.010(3) 0.018(3) 0.012(3)
C6 0.046(3) 0.040(3) 0.053(4) 0.002(3) 0.019(3) 0.004(3)
C7 0.043(3) 0.045(3) 0.041(3) -0.003(3) 0.017(3) 0.001(3)
C8 0.060(4) 0.034(3) 0.047(4) 0.000(3) 0.023(3) 0.001(3)
C9 0.049(4) 0.032(3) 0.041(3) -0.004(2) 0.014(3) 0.005(3)
C10 0.070(5) 0.063(4) 0.080(5) 0.023(4) 0.046(4) 0.001(4)
C11 0.041(3) 0.045(3) 0.043(3) 0.000(3) 0.015(3) 0.001(3)
C12 0.042(3) 0.039(3) 0.049(4) -0.005(3) 0.019(3) 0.000(3)
C13 0.040(3) 0.038(3) 0.056(4) -0.001(3) 0.019(3) 0.001(3)
C14 0.047(3) 0.041(3) 0.039(3) 0.004(3) 0.015(3) 0.003(3)
C15 0.039(3) 0.033(3) 0.056(4) -0.006(3) 0.021(3) 0.001(2)
C16 0.041(3) 0.035(3) 0.054(4) 0.005(3) 0.017(3) 0.009(3)
C17 0.054(4) 0.029(3) 0.047(3) 0.000(3) 0.022(3) 0.005(3)
C18 0.051(4) 0.030(3) 0.039(3) 0.005(2) 0.012(3) -0.002(3)
C19 0.055(4) 0.028(3) 0.047(4) 0.007(3) 0.016(3) -0.005(3)
C20 0.067(4) 0.066(4) 0.057(4) -0.011(3) 0.036(4) -0.003(4)
C21 0.053(4) 0.039(3) 0.066(4) -0.004(3) 0.022(3) 0.007(3)
N7 0.052(3) 0.039(3) 0.081(4) 0.007(3) 0.030(3) 0.007(3)
C22 0.060(4) 0.038(3) 0.059(4) 0.003(3) 0.025(4) 0.013(3)
C23 0.061(4) 0.038(3) 0.070(5) 0.011(3) 0.031(4) 0.004(3)
O7 0.061(3) 0.041(2) 0.078(3) 0.009(2) 0.027(3) -0.003(2)
C24 0.062(4) 0.038(3) 0.096(6) 0.006(3) 0.038(4) 0.003(3)
C25 0.066(5) 0.049(4) 0.075(5) -0.003(4) 0.030(4) -0.004(4)
O8 0.061(3) 0.047(3) 0.071(3) -0.003(2) 0.028(3) 0.005(2)
C26 0.061(5) 0.054(4) 0.059(5) -0.008(3) 0.012(4) -0.016(4)
C27 0.069(5) 0.046(4) 0.068(5) -0.008(3) 0.023(4) 0.001(4)
C28 0.034(5) 0.029(4) 0.052(5) 0.008(4) 0.005(4) -0.006(4)
C29 0.054(4) 0.046(3) 0.041(3) 0.005(3) 0.026(3) -0.004(3)
C30 0.054(4) 0.051(4) 0.052(4) 0.008(3) 0.032(3) 0.000(3)
C31 0.066(4) 0.044(3) 0.058(4) 0.003(3) 0.040(4) 0.000(3)
C32 0.065(4) 0.046(3) 0.038(3) -0.002(3) 0.026(3) -0.003(3)
C33 0.056(4) 0.050(3) 0.034(3) 0.010(3) 0.026(3) 0.004(3)
C34 0.060(4) 0.042(3) 0.042(3) 0.003(3) 0.027(3) 0.004(3)
C35 0.051(4) 0.044(3) 0.033(3) -0.003(3) 0.013(3) -0.003(3)
C36 0.047(4) 0.035(3) 0.042(3) -0.004(3) 0.003(3) -0.001(3)
C37 0.050(4) 0.028(3) 0.040(3) 0.000(2) 0.010(3) -0.005(3)
C38 0.048(4) 0.063(4) 0.083(5) 0.012(4) 0.025(4) 0.004(3)
C39 0.044(3) 0.048(3) 0.036(3) 0.010(3) 0.020(3) 0.000(3)
C40 0.052(4) 0.042(3) 0.043(3) 0.000(3) 0.016(3) -0.008(3)
C41 0.065(4) 0.044(3) 0.042(3) -0.001(3) 0.026(3) -0.005(3)
C42 0.052(4) 0.046(3) 0.044(3) 0.012(3) 0.023(3) 0.008(3)
C43 0.044(3) 0.058(4) 0.024(3) 0.002(3) 0.017(3) -0.007(3)
C44 0.052(4) 0.034(3) 0.038(3) 0.007(2) 0.021(3) 0.000(3)
C45 0.043(3) 0.032(3) 0.056(4) -0.001(3) 0.021(3) 0.002(3)
C46 0.047(4) 0.031(3) 0.053(4) -0.001(3) 0.014(3) -0.002(3)
C47 0.044(3) 0.034(3) 0.045(3) 0.002(3) 0.021(3) 0.004(3)
C48 0.056(4) 0.073(5) 0.053(4) -0.014(3) 0.021(3) -0.015(4)
C49 0.105(7) 0.039(4) 0.071(5) -0.005(4) 0.037(5) -0.002(4)
N15 0.054(10) 0.059(12) 0.121(17) 0.045(11) 0.074(12) 0.019(8)
C50 0.062(10) 0.042(8) 0.058(12) -0.009(7) 0.027(9) -0.001(7)
C51 0.082(13) 0.038(7) 0.057(11) -0.004(7) 0.038(10) -0.012(8)
N15' 0.17(3) 0.037(14) 0.20(4) 0.01(2) 0.07(4) 0.016(16)
C50' 0.074(12) 0.049(10) 0.072(17) 0.003(10) 0.033(12) 0.000(8)
C51' 0.100(19) 0.042(9) 0.075(16) -0.025(10) 0.052(15) -0.012(11)
O15 0.103(4) 0.049(3) 0.100(4) -0.006(3) 0.064(3) 0.001(3)
C52 0.082(5) 0.050(4) 0.086(6) -0.004(4) 0.041(5) 0.006(4)
C53 0.088(6) 0.045(4) 0.101(6) -0.014(4) 0.036(5) -0.002(4)
O16 0.110(4) 0.055(3) 0.082(4) -0.008(3) 0.025(4) -0.002(3)
C54 0.126(10) 0.048(6) 0.070(7) -0.017(5) -0.008(6) 0.000(5)
C55 0.235(18) 0.067(7) 0.066(9) -0.021(6) 0.045(9) 0.020(9)
N16 0.088(5) 0.052(3) 0.070(4) -0.005(3) 0.031(4) -0.001(3)
C56 0.087(5) 0.048(4) 0.062(4) 0.006(3) 0.042(4) 0.005(4)
C57 0.063(4) 0.055(4) 0.076(5) 0.013(4) 0.033(4) 0.002(3)
Cl1 0.1191(17) 0.0693(12) 0.0809(13) 0.0045(10) 0.0637(13) 0.0099(12)
Cl2 0.1017(16) 0.0698(13) 0.1257(18) 0.0293(12) 0.0765(15) 0.0132(11)

loop_
_atom_type_symbol
_atom_type_description
_atom_type_scat_dispersion_real
_atom_type_scat_dispersion_imag
_atom_type_scat_source
C C 0.0033 0.0016 'International Tables Vol C Tables 4.2.6.8 and 6.1.1.4'
H H 0.0000 0.0000 'International Tables Vol C Tables 4.2.6.8 and 6.1.1.4'
N N 0.0061 0.0033 'International Tables Vol C Tables 4.2.6.8 and 6.1.1.4'
O O 0.0106 0.0060 'International Tables Vol C Tables 4.2.6.8 and 6.1.1.4'
Cl Cl 0.1484 0.1585 'International Tables Vol C Tables 4.2.6.8 and 6.1.1.4'

loop_
_geom_angle_atom_site_label_1
_geom_angle_atom_site_label_2
_geom_angle_atom_site_label_3
_geom_angle
_geom_angle_site_symmetry_1
_geom_angle_site_symmetry_3
_geom_angle_publ_flag
C7 O1 C5 119.7(4) . . ?
C9 O2 C11 119.6(4) . . ?
C17 O3 C15 120.1(4) . . ?
C19 O4 C1 119.4(4) . . ?
C8 O5 C10 117.8(5) . . ?
C18 O6 C20 117.8(5) . . ?
C35 O9 C33 117.7(4) . . ?
C37 O10 C39 118.2(4) . . ?
C45 O11 C43 117.8(4) . . ?
C47 O12 C29 118.3(4) . . ?
C36 O13 C38 119.4(5) . . ?
C46 O14 C48 117.9(5) . . ?
C7 N1 C8 112.3(5) . . ?
C8 N2 C9 111.7(5) . . ?
C9 N3 C7 112.4(5) . . ?
C18 N4 C17 112.5(5) . . ?
C18 N5 C19 112.7(5) . . ?
C19 N6 C17 111.4(5) . . ?
C35 N9 C36 112.0(5) . . ?
C37 N10 C36 111.7(5) . . ?
C37 N11 C35 112.1(5) . . ?
C46 N12 C45 112.3(5) . . ?
C47 N13 C46 112.9(5) . . ?
C45 N14 C47 111.8(5) . . ?
C2 C1 C6 123.4(6) . . ?
C2 C1 O4 116.0(5) . . ?
C6 C1 O4 120.3(5) . . ?
C1 C2 C3 120.1(6) . . ?
C1 C2 H2A 119.9 . . ?
C3 C2 H2A 119.9 . . ?
C2 C3 C4 118.5(6) . . ?
C2 C3 C28' 127.2(15) . . ?
C4 C3 C28' 110.6(17) . . ?
C2 C3 C28 118.6(6) . . ?
C4 C3 C28 122.4(6) . . ?
C28' C3 C28 28.3(15) . . ?
C5 C4 C3 118.9(6) . . ?
C5 C4 H4A 120.6 . . ?
C3 C4 H4A 120.6 . . ?
C4 C5 C6 123.3(6) . . ?
C4 C5 O1 118.2(5) . . ?
C6 C5 O1 118.1(5) . . ?
C1 C6 C5 115.6(6) . . ?
C1 C6 H6A 122.2 . . ?
C5 C6 H6A 122.2 . . ?
N1 C7 N3 127.7(6) . . ?
N1 C7 O1 113.4(5) . . ?
N3 C7 O1 118.9(5) . . ?
N2 C8 N1 128.0(5) . . ?
N2 C8 O5 118.9(6) . . ?
N1 C8 O5 113.1(5) . . ?
N3 C9 N2 127.8(5) . . ?
N3 C9 O2 119.9(5) . . ?
N2 C9 O2 112.3(5) . . ?
O5 C10 H10A 109.5 . . ?
O5 C10 H10B 109.5 . . ?
H10A C10 H10B 109.5 . . ?
O5 C10 H10C 109.5 . . ?
H10A C10 H10C 109.5 . . ?
H10B C10 H10C 109.5 . . ?
C12 C11 C16 122.4(5) . . ?
C12 C11 O2 117.1(5) . . ?
C16 C11 O2 120.2(5) . . ?
C11 C12 C13 120.2(5) . . ?
C11 C12 H12A 119.9 . . ?
C13 C12 H12A 119.9 . . ?
C12 C13 C14 118.4(5) . . ?
C12 C13 C21 121.2(6) . . ?
C14 C13 C21 120.4(6) . . ?
C15 C14 C13 119.7(5) . . ?
C15 C14 H14A 120.1 . . ?
C13 C14 H14A 120.1 . . ?
C14 C15 C16 122.5(5) . . ?
C14 C15 O3 118.2(5) . . ?
C16 C15 O3 119.0(5) . . ?
C15 C16 C11 116.8(5) . . ?
C15 C16 H16A 121.6 . . ?
C11 C16 H16A 121.6 . . ?
N4 C17 O3 112.9(5) . . ?
N4 C17 N6 128.2(5) . . ?
O3 C17 N6 118.9(5) . . ?
N5 C18 N4 127.1(5) . . ?
N5 C18 O6 119.6(5) . . ?
N4 C18 O6 113.2(5) . . ?
N6 C19 N5 128.1(5) . . ?
N6 C19 O4 119.3(5) . . ?
N5 C19 O4 112.6(5) . . ?
O6 C20 H20A 109.5 . . ?
O6 C20 H20B 109.5 . . ?
H20A C20 H20B 109.5 . . ?
O6 C20 H20C 109.5 . . ?
H20A C20 H20C 109.5 . . ?
H20B C20 H20C 109.5 . . ?
N7 C21 C13 111.1(5) . . ?
N7 C21 H21A 104(4) . . ?
C13 C21 H21A 111(4) . . ?
N7 C21 H21B 112(4) . . ?
C13 C21 H21B 112(4) . . ?
H21A C21 H21B 107(5) . . ?
C21 N7 C22 115.3(5) . . ?
C21 N7 H7 111(5) . . ?
C22 N7 H7 111(5) . . ?
N7 C22 C23 110.3(5) . . ?
N7 C22 H22A 107(4) . . ?
C23 C22 H22A 110(4) . . ?
N7 C22 H22B 103(4) . . ?
C23 C22 H22B 111(4) . . ?
H22A C22 H22B 115(5) . . ?
O7 C23 C22 109.5(5) . . ?
O7 C23 H23A 111(3) . . ?
C22 C23 H23A 111(3) . . ?
O7 C23 H23B 108(4) . . ?
C22 C23 H23B 114(4) . . ?
H23A C23 H23B 104(5) . . ?
C24 O7 C23 112.3(5) . . ?
O7 C24 C25 110.4(6) . . ?
O7 C24 H24A 109.6 . . ?
C25 C24 H24A 109.6 . . ?
O7 C24 H24B 109.6 . . ?
C25 C24 H24B 109.6 . . ?
H24A C24 H24B 108.1 . . ?
O8 C25 C24 110.5(6) . . ?
O8 C25 H25A 110(4) . . ?
C24 C25 H25A 114(4) . . ?
O8 C25 H25B 111(4) . . ?
C24 C25 H25B 107(4) . . ?
H25A C25 H25B 105(5) . . ?
C25 O8 C26 112.3(5) . . ?
O8 C26 C27 110.2(6) . . ?
O8 C26 H26A 105(4) . . ?
C27 C26 H26A 116(4) . . ?
O8 C26 H26B 115(4) . . ?
C27 C26 H26B 101(4) . . ?
H26A C26 H26B 110(6) . . ?
N8 C27 C26 117.0(7) . . ?
N8 C27 N8' 25.8(12) . . ?
C26 C27 N8' 92.6(14) . . ?
N8 C27 H27A 109(4) . . ?
C26 C27 H27A 104(4) . . ?
N8' C27 H27A 110(4) . . ?
N8 C27 H27B 103(4) . . ?
C26 C27 H27B 110(4) . . ?
N8' C27 H27B 122(4) . . ?
H27A C27 H27B 115(5) . . ?
C28 N8 C27 110.8(7) . . ?
C28 N8 H8 114(6) . . ?
C27 N8 H8 110(6) . . ?
N8 C28 C3 111.3(7) . . ?
N8 C28 H28A 100(4) . . ?
C3 C28 H28A 111(4) . . ?
N8 C28 H28B 114(4) . . ?
C3 C28 H28B 117(4) . . ?
H28A C28 H28B 102(6) . . ?
C28' N8' C27 115(2) . . ?
C28' N8' H28A 78(4) . . ?
C27 N8' H28A 114(4) . . ?
C28' N8' H8'A 122.6 . . ?
C27 N8' H8'A 122.6 . . ?
H28A N8' H8'A 79.6 . . ?
C3 C28' N8' 117(2) . . ?
C3 C28' H8 137(5) . . ?
N8' C28' H8 66(4) . . ?
C3 C28' H28B 104(4) . . ?
N8' C28' H28B 93(4) . . ?
H8 C28' H28B 119(5) . . ?
C3 C28' H28C 108.1 . . ?
N8' C28' H28C 108.1 . . ?
H8 C28' H28C 42.9 . . ?
H28B C28' H28C 126.7 . . ?
C3 C28' H28D 108.1 . . ?
N8' C28' H28D 108.1 . . ?
H8 C28' H28D 111.1 . . ?
H28B C28' H28D 20.7 . . ?
H28C C28' H28D 107.3 . . ?
C34 C29 C30 121.9(6) . . ?
C34 C29 O12 119.2(5) . . ?
C30 C29 O12 118.6(5) . . ?
C31 C30 C29 120.2(6) . . ?
C31 C30 H30A 119.9 . . ?
C29 C30 H30A 119.9 . . ?
C30 C31 C32 118.6(6) . . ?
C30 C31 C56 121.2(6) . . ?
C32 C31 C56 120.1(6) . . ?
C33 C32 C31 119.7(6) . . ?
C33 C32 H32A 120.2 . . ?
C31 C32 H32A 120.2 . . ?
C32 C33 C34 122.3(6) . . ?
C32 C33 O9 119.0(5) . . ?
C34 C33 O9 118.5(5) . . ?
C29 C34 C33 117.3(6) . . ?
C29 C34 H34A 121.4 . . ?
C33 C34 H34A 121.4 . . ?
N9 C35 N11 128.1(6) . . ?
N9 C35 O9 114.2(5) . . ?
N11 C35 O9 117.7(5) . . ?
N9 C36 O13 112.5(5) . . ?
N9 C36 N10 127.9(5) . . ?
O13 C36 N10 119.5(6) . . ?
N11 C37 N10 128.1(5) . . ?
N11 C37 O10 119.7(5) . . ?
N10 C37 O10 112.2(5) . . ?
O13 C38 H38A 109.5 . . ?
O13 C38 H38B 109.5 . . ?
H38A C38 H38B 109.5 . . ?
O13 C38 H38C 109.5 . . ?
H38A C38 H38C 109.5 . . ?
H38B C38 H38C 109.5 . . ?
C44 C39 C40 122.1(5) . . ?
C44 C39 O10 120.0(5) . . ?
C40 C39 O10 117.8(5) . . ?
C41 C40 C39 120.2(6) . . ?
C41 C40 H40A 119.9 . . ?
C39 C40 H40A 119.9 . . ?
C40 C41 C42 118.7(5) . . ?
C40 C41 C49 118.2(6) . . ?
C42 C41 C49 123.2(6) . . ?
C43 C42 C41 119.6(5) . . ?
C43 C42 H42A 120.2 . . ?
C41 C42 H42A 120.2 . . ?
C44 C43 C42 122.7(5) . . ?
C44 C43 O11 118.1(5) . . ?
C42 C43 O11 119.1(5) . . ?
C39 C44 C43 116.8(5) . . ?
C39 C44 H44A 121.6 . . ?
C43 C44 H44A 121.6 . . ?
N14 C45 N12 127.5(5) . . ?
N14 C45 O11 118.8(5) . . ?
N12 C45 O11 113.6(5) . . ?
N13 C46 O14 113.8(5) . . ?
N13 C46 N12 127.3(5) . . ?
O14 C46 N12 118.9(5) . . ?
N13 C47 N14 128.2(5) . . ?
N13 C47 O12 114.5(5) . . ?
N14 C47 O12 117.2(5) . . ?
O14 C48 H48A 109.5 . . ?
O14 C48 H48B 109.5 . . ?
H48A C48 H48B 109.5 . . ?
O14 C48 H48C 109.5 . . ?
H48A C48 H48C 109.5 . . ?
H48B C48 H48C 109.5 . . ?
N15 C49 N15' 8.8(18) . . ?
N15 C49 C41 118.0(11) . . ?
N15' C49 C41 112.7(13) . . ?
N15 C49 H49A 104(4) . . ?
N15' C49 H49A 113(4) . . ?
C41 C49 H49A 107(4) . . ?
N15 C49 H49B 109(5) . . ?
N15' C49 H49B 106(5) . . ?
C41 C49 H49B 111(5) . . ?
H49A C49 H49B 107(6) . . ?
C49 N15 C50 103.1(15) . . ?
C49 N15 H15 126(10) . . ?
C50 N15 H15 120(10) . . ?
C51 C50 N15 108.2(16) . . ?
C51 C50 H50A 110.1 . . ?
N15 C50 H50A 110.1 . . ?
C51 C50 H50B 110.1 . . ?
N15 C50 H50B 110.1 . . ?
H50A C50 H50B 108.4 . . ?
O15 C51 C50 106.8(16) . . ?
O15 C51 H51A 110.4 . . ?
C50 C51 H51A 110.4 . . ?
O15 C51 H51B 110.4 . . ?
C50 C51 H51B 110.4 . . ?
H51A C51 H51B 108.6 . . ?
C49 N15' C50' 117(2) . . ?
C49 N15' H15 118(10) . . ?
C50' N15' H15 65(10) . . ?
C49 N15' H15A 121.3 . . ?
C50' N15' H15A 121.3 . . ?
H15 N15' H15A 87.0 . . ?
N15' C50' C51' 99(3) . . ?
N15' C50' H15 20(10) . . ?
C51' C50' H15 118(10) . . ?
N15' C50' H50C 111.9 . . ?
C51' C50' H50C 111.9 . . ?
H15 C50' H50C 108.1 . . ?
N15' C50' H50D 111.9 . . ?
C51' C50' H50D 111.9 . . ?
H15 C50' H50D 95.9 . . ?
H50C C50' H50D 109.6 . . ?
O15 C51' C50' 101.1(18) . . ?
O15 C51' H51C 111.6 . . ?
C50' C51' H51C 111.6 . . ?
O15 C51' H51D 111.6 . . ?
C50' C51' H51D 111.6 . . ?
H51C C51' H51D 109.4 . . ?
C51 O15 C52 119.5(8) . . ?
C51 O15 C51' 35.2(7) . . ?
C52 O15 C51' 105.8(9) . . ?
O15 C52 C53 113.2(6) . . ?
O15 C52 H52A 108.9 . . ?
C53 C52 H52A 108.9 . . ?
O15 C52 H52B 108.9 . . ?
C53 C52 H52B 108.9 . . ?
H52A C52 H52B 107.8 . . ?
O16 C53 C52 109.7(6) . . ?
O16 C53 H53A 109.7 . . ?
C52 C53 H53A 109.7 . . ?
O16 C53 H53B 109.7 . . ?
C52 C53 H53B 109.7 . . ?
H53A C53 H53B 108.2 . . ?
C53 O16 C54 110.8(6) . . ?
C53 O16 C54' 136(4) . . ?
C54 O16 C54' 64(4) . . ?
O16 C54 C55 107.3(10) . . ?
O16 C54 H54A 110.2 . . ?
C55 C54 H54A 110.2 . . ?
O16 C54 H54B 110.2 . . ?
C55 C54 H54B 110.2 . . ?
H54A C54 H54B 108.5 . . ?
C54 C55 N16 107.2(11) . . ?
C54 C55 H55A 110.3 . . ?
N16 C55 H55A 110.3 . . ?
C54 C55 H55B 110.3 . . ?
N16 C55 H55B 110.3 . . ?
H55A C55 H55B 108.5 . . ?
O16 C54' C55' 98(6) . . ?
O16 C54' H54C 112.2 . . ?
C55' C54' H54C 112.2 . . ?
O16 C54' H54D 112.2 . . ?
C55' C54' H54D 112.2 . . ?
H54C C54' H54D 109.8 . . ?
N16 C55' C54' 119(5) . . ?
N16 C55' H55C 107.6 . . ?
C54' C55' H55C 107.6 . . ?
N16 C55' H55D 107.6 . . ?
C54' C55' H55D 107.6 . . ?
H55C C55' H55D 107.0 . . ?
C55' N16 C56 117.5(19) . . ?
C55' N16 C55 10(2) . . ?
C56 N16 C55 107.8(9) . . ?
C55' N16 H16 107(5) . . ?
C56 N16 H16 105(4) . . ?
C55 N16 H16 112(4) . . ?
N16 C56 C31 113.6(6) . . ?
N16 C56 H56A 107(4) . . ?
C31 C56 H56A 112(4) . . ?
N16 C56 H56B 96(4) . . ?
C31 C56 H56B 109(4) . . ?
H56A C56 H56B 118(5) . . ?
Cl2 C57 Cl1 111.6(4) . . ?
Cl2 C57 H57A 109.3 . . ?
Cl1 C57 H57A 109.3 . . ?
Cl2 C57 H57B 109.3 . . ?
Cl1 C57 H57B 109.3 . . ?
H57A C57 H57B 108.0 . . ?

loop_
_geom_bond_atom_site_label_1
_geom_bond_atom_site_label_2
_geom_bond_distance
_geom_bond_site_symmetry_2
_geom_bond_publ_flag
O1 C7 1.345(7) . ?
O1 C5 1.420(7) . ?
O2 C9 1.350(6) . ?
O2 C11 1.414(7) . ?
O3 C17 1.339(7) . ?
O3 C15 1.416(6) . ?
O4 C19 1.355(7) . ?
O4 C1 1.418(7) . ?
O5 C8 1.341(7) . ?
O5 C10 1.443(7) . ?
O6 C18 1.334(6) . ?
O6 C20 1.451(7) . ?
O9 C35 1.350(7) . ?
O9 C33 1.406(7) . ?
O10 C37 1.353(6) . ?
O10 C39 1.412(6) . ?
O11 C45 1.342(7) . ?
O11 C43 1.419(6) . ?
O12 C47 1.349(6) . ?
O12 C29 1.404(7) . ?
O13 C36 1.333(7) . ?
O13 C38 1.419(7) . ?
O14 C46 1.328(7) . ?
O14 C48 1.438(7) . ?
N1 C7 1.315(7) . ?
N1 C8 1.336(7) . ?
N2 C8 1.329(7) . ?
N2 C9 1.332(7) . ?
N3 C9 1.325(7) . ?
N3 C7 1.336(7) . ?
N4 C18 1.332(7) . ?
N4 C17 1.332(7) . ?
N5 C18 1.329(7) . ?
N5 C19 1.336(7) . ?
N6 C19 1.329(7) . ?
N6 C17 1.339(7) . ?
N9 C35 1.315(7) . ?
N9 C36 1.331(8) . ?
N10 C37 1.333(7) . ?
N10 C36 1.339(7) . ?
N11 C37 1.314(7) . ?
N11 C35 1.344(7) . ?
N12 C46 1.331(7) . ?
N12 C45 1.339(7) . ?
N13 C47 1.314(7) . ?
N13 C46 1.324(7) . ?
N14 C45 1.329(7) . ?
N14 C47 1.335(7) . ?
C1 C2 1.371(8) . ?
C1 C6 1.373(8) . ?
C2 C3 1.390(8) . ?
C2 H2A 0.9500 . ?
C3 C4 1.395(8) . ?
C3 C28' 1.42(3) . ?
C3 C28 1.560(10) . ?
C4 C5 1.388(8) . ?
C4 H4A 0.9500 . ?
C5 C6 1.389(8) . ?
C6 H6A 0.9500 . ?
C10 H10A 0.9800 . ?
C10 H10B 0.9800 . ?
C10 H10C 0.9800 . ?
C11 C12 1.373(8) . ?
C11 C16 1.377(8) . ?
C12 C13 1.378(8) . ?
C12 H12A 0.9500 . ?
C13 C14 1.399(8) . ?
C13 C21 1.509(8) . ?
C14 C15 1.370(7) . ?
C14 H14A 0.9500 . ?
C15 C16 1.375(8) . ?
C16 H16A 0.9500 . ?
C20 H20A 0.9800 . ?
C20 H20B 0.9800 . ?
C20 H20C 0.9800 . ?
C21 N7 1.425(8) . ?
C21 H21A 0.98(6) . ?
C21 H21B 1.00(6) . ?
N7 C22 1.475(8) . ?
N7 H7 0.83(6) . ?
C22 C23 1.493(9) . ?
C22 H22A 0.97(6) . ?
C22 H22B 0.97(6) . ?
C23 O7 1.419(8) . ?
C23 H23A 1.04(6) . ?
C23 H23B 0.95(7) . ?
O7 C24 1.414(7) . ?
C24 C25 1.498(10) . ?
C24 H24A 0.9900 . ?
C24 H24B 0.9900 . ?
C25 O8 1.409(8) . ?
C25 H25A 1.02(7) . ?
C25 H25B 0.99(7) . ?
O8 C26 1.422(8) . ?
C26 C27 1.508(10) . ?
C26 H26A 1.00(7) . ?
C26 H26B 0.91(7) . ?
C27 N8 1.460(9) . ?
C27 N8' 1.521(18) . ?
C27 H27A 1.08(7) . ?
C27 H27B 1.06(7) . ?
N8 C28 1.424(9) . ?
N8 H8 0.92(10) . ?
C28 H28A 1.10(8) . ?
C28 H28B 1.02(8) . ?
N8' C28' 1.421(19) . ?
N8' H28A 1.42(8) . ?
N8' H8'A 0.8800 . ?
C28' H8 1.46(9) . ?
C28' H28B 1.39(8) . ?
C28' H28C 0.9900 . ?
C28' H28D 0.9900 . ?
C29 C34 1.370(8) . ?
C29 C30 1.381(8) . ?
C30 C31 1.373(8) . ?
C30 H30A 0.9500 . ?
C31 C32 1.393(8) . ?
C31 C56 1.525(9) . ?
C32 C33 1.372(8) . ?
C32 H32A 0.9500 . ?
C33 C34 1.375(8) . ?
C34 H34A 0.9500 . ?
C38 H38A 0.9800 . ?
C38 H38B 0.9800 . ?
C38 H38C 0.9800 . ?
C39 C44 1.379(8) . ?
C39 C40 1.389(8) . ?
C40 C41 1.385(8) . ?
C40 H40A 0.9500 . ?
C41 C42 1.392(8) . ?
C41 C49 1.518(9) . ?
C42 C43 1.383(8) . ?
C42 H42A 0.9500 . ?
C43 C44 1.383(8) . ?
C44 H44A 0.9500 . ?
C48 H48A 0.9800 . ?
C48 H48B 0.9800 . ?
C48 H48C 0.9800 . ?
C49 N15 1.408(17) . ?
C49 N15' 1.41(2) . ?
C49 H49A 1.01(7) . ?
C49 H49B 0.91(7) . ?
N15 C50 1.55(2) . ?
N15 H15 0.5(3) . ?
C50 C51 1.43(3) . ?
C50 H50A 0.9900 . ?
C50 H50B 0.9900 . ?
C51 O15 1.394(14) . ?
C51 H51A 0.9900 . ?
C51 H51B 0.9900 . ?
N15' C50' 1.55(3) . ?
N15' H15 0.5(3) . ?
N15' H15A 0.8800 . ?
C50' C51' 1.59(4) . ?
C50' H15 1.4(3) . ?
C50' H50C 0.9900 . ?
C50' H50D 0.9900 . ?
C51' O15 1.58(2) . ?
C51' H51C 0.9900 . ?
C51' H51D 0.9900 . ?
O15 C52 1.418(8) . ?
C52 C53 1.474(10) . ?
C52 H52A 0.9900 . ?
C52 H52B 0.9900 . ?
C53 O16 1.413(8) . ?
C53 H53A 0.9900 . ?
C53 H53B 0.9900 . ?
O16 C54 1.421(10) . ?
O16 C54' 1.46(9) . ?
C54 C55 1.53(2) . ?
C54 H54A 0.9900 . ?
C54 H54B 0.9900 . ?
C55 N16 1.540(16) . ?
C55 H55A 0.9900 . ?
C55 H55B 0.9900 . ?
C54' C55' 1.52(11) . ?
C54' H54C 0.9900 . ?
C54' H54D 0.9900 . ?
C55' N16 1.34(5) . ?
C55' H55C 0.9900 . ?
C55' H55D 0.9900 . ?
N16 C56 1.437(9) . ?
N16 H16 0.99(7) . ?
C56 H56A 1.05(7) . ?
C56 H56B 1.01(7) . ?
C57 Cl2 1.756(6) . ?
C57 Cl1 1.756(7) . ?
C57 H57A 0.9900 . ?
C57 H57B 0.9900 . ?

loop_
_geom_torsion_atom_site_label_1
_geom_torsion_atom_site_label_2
_geom_torsion_atom_site_label_3
_geom_torsion_atom_site_label_4
_geom_torsion
_geom_torsion_site_symmetry_1
_geom_torsion_site_symmetry_2
_geom_torsion_site_symmetry_3
_geom_torsion_site_symmetry_4
_geom_torsion_publ_flag
C19 O4 C1 C2 123.5(5) . . . . ?
C19 O4 C1 C6 -62.8(7) . . . . ?
C6 C1 C2 C3 4.0(9) . . . . ?
O4 C1 C2 C3 177.5(5) . . . . ?
C1 C2 C3 C4 -5.1(9) . . . . ?
C1 C2 C3 C28' -161(2) . . . . ?
C1 C2 C3 C28 166.6(6) . . . . ?
C2 C3 C4 C5 3.0(9) . . . . ?
C28' C3 C4 C5 162.9(15) . . . . ?
C28 C3 C4 C5 -168.3(6) . . . . ?
C3 C4 C5 C6 0.2(9) . . . . ?
C3 C4 C5 O1 -172.9(5) . . . . ?
C7 O1 C5 C4 -104.0(6) . . . . ?
C7 O1 C5 C6 82.5(7) . . . . ?
C2 C1 C6 C5 -0.7(9) . . . . ?
O4 C1 C6 C5 -173.9(5) . . . . ?
C4 C5 C6 C1 -1.4(8) . . . . ?
O1 C5 C6 C1 171.7(5) . . . . ?
C8 N1 C7 N3 1.1(8) . . . . ?
C8 N1 C7 O1 -177.7(5) . . . . ?
C9 N3 C7 N1 -0.9(8) . . . . ?
C9 N3 C7 O1 177.8(5) . . . . ?
C5 O1 C7 N1 178.2(5) . . . . ?
C5 O1 C7 N3 -0.7(8) . . . . ?
C9 N2 C8 N1 -2.0(8) . . . . ?
C9 N2 C8 O5 178.0(5) . . . . ?
C7 N1 C8 N2 0.6(8) . . . . ?
C7 N1 C8 O5 -179.5(5) . . . . ?
C10 O5 C8 N2 3.8(8) . . . . ?
C10 O5 C8 N1 -176.2(5) . . . . ?
C7 N3 C9 N2 -1.0(8) . . . . ?
C7 N3 C9 O2 -179.8(5) . . . . ?
C8 N2 C9 N3 2.3(8) . . . . ?
C8 N2 C9 O2 -178.9(4) . . . . ?
C11 O2 C9 N3 -13.3(7) . . . . ?
C11 O2 C9 N2 167.8(5) . . . . ?
C9 O2 C11 C12 124.3(5) . . . . ?
C9 O2 C11 C16 -61.8(7) . . . . ?
C16 C11 C12 C13 1.3(9) . . . . ?
O2 C11 C12 C13 175.0(5) . . . . ?
C11 C12 C13 C14 -0.3(8) . . . . ?
C11 C12 C13 C21 177.6(5) . . . . ?
C12 C13 C14 C15 -1.0(8) . . . . ?
C21 C13 C14 C15 -178.9(5) . . . . ?
C13 C14 C15 C16 1.4(9) . . . . ?
C13 C14 C15 O3 -172.6(5) . . . . ?
C17 O3 C15 C14 -101.2(6) . . . . ?
C17 O3 C15 C16 84.6(7) . . . . ?
C14 C15 C16 C11 -0.5(9) . . . . ?
O3 C15 C16 C11 173.5(5) . . . . ?
C12 C11 C16 C15 -0.9(9) . . . . ?
O2 C11 C16 C15 -174.5(5) . . . . ?
C18 N4 C17 O3 -178.5(4) . . . . ?
C18 N4 C17 N6 2.2(8) . . . . ?
C15 O3 C17 N4 177.9(5) . . . . ?
C15 O3 C17 N6 -2.8(7) . . . . ?
C19 N6 C17 N4 -1.0(8) . . . . ?
C19 N6 C17 O3 179.7(5) . . . . ?
C19 N5 C18 N4 -2.5(8) . . . . ?
C19 N5 C18 O6 177.3(5) . . . . ?
C17 N4 C18 N5 -0.3(8) . . . . ?
C17 N4 C18 O6 179.9(4) . . . . ?
C20 O6 C18 N5 2.9(7) . . . . ?
C20 O6 C18 N4 -177.2(5) . . . . ?
C17 N6 C19 N5 -2.5(8) . . . . ?
C17 N6 C19 O4 178.3(5) . . . . ?
C18 N5 C19 N6 4.1(8) . . . . ?
C18 N5 C19 O4 -176.7(4) . . . . ?
C1 O4 C19 N6 -11.3(7) . . . . ?
C1 O4 C19 N5 169.4(5) . . . . ?
C12 C13 C21 N7 -102.5(7) . . . . ?
C14 C13 C21 N7 75.4(8) . . . . ?
C13 C21 N7 C22 -177.2(6) . . . . ?
C21 N7 C22 C23 -174.6(6) . . . . ?
N7 C22 C23 O7 59.1(7) . . . . ?
C22 C23 O7 C24 165.6(5) . . . . ?
C23 O7 C24 C25 178.9(6) . . . . ?
O7 C24 C25 O8 -80.4(7) . . . . ?
C24 C25 O8 C26 -177.1(6) . . . . ?
C25 O8 C26 C27 164.1(6) . . . . ?
O8 C26 C27 N8 76.7(8) . . . . ?
O8 C26 C27 N8' 68.0(14) . . . . ?
C26 C27 N8 C28 -78.6(10) . . . . ?
N8' C27 N8 C28 -58(3) . . . . ?
C27 N8 C28 C3 176.1(7) . . . . ?
C2 C3 C28 N8 156.2(8) . . . . ?
C4 C3 C28 N8 -32.5(11) . . . . ?
C28' C3 C28 N8 40(3) . . . . ?
N8 C27 N8' C28' 44(3) . . . . ?
C26 C27 N8' C28' -154(3) . . . . ?
C2 C3 C28' N8' -140(3) . . . . ?
C4 C3 C28' N8' 62(4) . . . . ?
C28 C3 C28' N8' -58(3) . . . . ?
C27 N8' C28' C3 170(2) . . . . ?
C47 O12 C29 C34 83.0(6) . . . . ?
C47 O12 C29 C30 -102.8(6) . . . . ?
C34 C29 C30 C31 0.8(8) . . . . ?
O12 C29 C30 C31 -173.2(5) . . . . ?
C29 C30 C31 C32 0.2(8) . . . . ?
C29 C30 C31 C56 177.0(5) . . . . ?
C30 C31 C32 C33 -1.8(8) . . . . ?
C56 C31 C32 C33 -178.7(5) . . . . ?
C31 C32 C33 C34 2.5(8) . . . . ?
C31 C32 C33 O9 177.0(5) . . . . ?
C35 O9 C33 C32 99.7(6) . . . . ?
C35 O9 C33 C34 -85.5(6) . . . . ?
C30 C29 C34 C33 -0.2(8) . . . . ?
O12 C29 C34 C33 173.7(5) . . . . ?
C32 C33 C34 C29 -1.4(8) . . . . ?
O9 C33 C34 C29 -176.0(5) . . . . ?
C36 N9 C35 N11 -1.8(8) . . . . ?
C36 N9 C35 O9 179.5(5) . . . . ?
C37 N11 C35 N9 0.8(8) . . . . ?
C37 N11 C35 O9 179.5(5) . . . . ?
C33 O9 C35 N9 176.9(5) . . . . ?
C33 O9 C35 N11 -2.0(7) . . . . ?
C35 N9 C36 O13 179.3(5) . . . . ?
C35 N9 C36 N10 0.7(8) . . . . ?
C38 O13 C36 N9 -178.8(5) . . . . ?
C38 O13 C36 N10 -0.1(8) . . . . ?
C37 N10 C36 N9 1.1(8) . . . . ?
C37 N10 C36 O13 -177.4(5) . . . . ?
C35 N11 C37 N10 1.5(8) . . . . ?
C35 N11 C37 O10 -177.6(5) . . . . ?
C36 N10 C37 N11 -2.3(8) . . . . ?
C36 N10 C37 O10 176.8(4) . . . . ?
C39 O10 C37 N11 4.8(7) . . . . ?
C39 O10 C37 N10 -174.5(5) . . . . ?
C37 O10 C39 C44 79.6(6) . . . . ?
C37 O10 C39 C40 -105.0(6) . . . . ?
C44 C39 C40 C41 -0.3(9) . . . . ?
O10 C39 C40 C41 -175.6(5) . . . . ?
C39 C40 C41 C42 0.3(8) . . . . ?
C39 C40 C41 C49 -179.9(6) . . . . ?
C40 C41 C42 C43 -0.2(8) . . . . ?
C49 C41 C42 C43 -180.0(6) . . . . ?
C41 C42 C43 C44 0.0(8) . . . . ?
C41 C42 C43 O11 174.8(5) . . . . ?
C45 O11 C43 C44 -84.1(6) . . . . ?
C45 O11 C43 C42 100.8(6) . . . . ?
C40 C39 C44 C43 0.1(8) . . . . ?
O10 C39 C44 C43 175.3(4) . . . . ?
C42 C43 C44 C39 0.0(8) . . . . ?
O11 C43 C44 C39 -174.8(4) . . . . ?
C47 N14 C45 N12 -0.9(8) . . . . ?
C47 N14 C45 O11 179.3(5) . . . . ?
C46 N12 C45 N14 -0.5(8) . . . . ?
C46 N12 C45 O11 179.4(5) . . . . ?
C43 O11 C45 N14 -0.9(7) . . . . ?
C43 O11 C45 N12 179.2(5) . . . . ?
C47 N13 C46 O14 178.1(5) . . . . ?
C47 N13 C46 N12 -0.4(8) . . . . ?
C48 O14 C46 N13 -179.3(5) . . . . ?
C48 O14 C46 N12 -0.6(8) . . . . ?
C45 N12 C46 N13 1.2(8) . . . . ?
C45 N12 C46 O14 -177.2(5) . . . . ?
C46 N13 C47 N14 -1.3(8) . . . . ?
C46 N13 C47 O12 179.8(5) . . . . ?
C45 N14 C47 N13 1.9(8) . . . . ?
C45 N14 C47 O12 -179.3(5) . . . . ?
C29 O12 C47 N13 -176.5(5) . . . . ?
C29 O12 C47 N14 4.4(7) . . . . ?
C40 C41 C49 N15 -178.6(9) . . . . ?
C42 C41 C49 N15 1.1(13) . . . . ?
C40 C41 C49 N15' 174(2) . . . . ?
C42 C41 C49 N15' -7(3) . . . . ?
N15' C49 N15 C50 -122(18) . . . . ?
C41 C49 N15 C50 -176.9(10) . . . . ?
C49 N15 C50 C51 166.8(15) . . . . ?
N15 C50 C51 O15 -71(2) . . . . ?
N15 C49 N15' C50' 22(14) . . . . ?
C41 C49 N15' C50' 150(3) . . . . ?
C49 N15' C50' C51' 91(4) . . . . ?
N15' C50' C51' O15 71(2) . . . . ?
C50 C51 O15 C52 -112.9(14) . . . . ?
C50 C51 O15 C51' -37.9(18) . . . . ?
C50' C51' O15 C51 48.9(17) . . . . ?
C50' C51' O15 C52 167.9(14) . . . . ?
C51 O15 C52 C53 91.7(13) . . . . ?
C51' O15 C52 C53 56.3(13) . . . . ?
O15 C52 C53 O16 61.9(9) . . . . ?
C52 C53 O16 C54 -170.2(8) . . . . ?
C52 C53 O16 C54' 115(6) . . . . ?
C53 O16 C54 C55 -162.9(10) . . . . ?
C54' O16 C54 C55 -31(4) . . . . ?
O16 C54 C55 N16 -72.8(14) . . . . ?
C53 O16 C54' C55' 132(4) . . . . ?
C54 O16 C54' C55' 38(3) . . . . ?
O16 C54' C55' N16 82(6) . . . . ?
C54' C55' N16 C56 86(5) . . . . ?
C54' C55' N16 C55 87(14) . . . . ?
C54 C55 N16 C55' -12(14) . . . . ?
C54 C55 N16 C56 166.4(10) . . . . ?
C55' N16 C56 C31 174(2) . . . . ?
C55 N16 C56 C31 173.8(9) . . . . ?
C30 C31 C56 N16 103.6(8) . . . . ?
C32 C31 C56 N16 -79.6(8) . . . . ?
